data_1572260
loop_
_publ_author_name
'Sarkar, Koushik'
'Behera, Prativa'
'Roy, Lisa'
'Maji, Biplab'

_publ_section_title
;
 Manganese catalyzed chemo-selective synthesis of acyl cyclopentenes: a
 combined experimental and computational investigation.
;
_journal_issue 35
_journal_name_full 'Chemical science'
_journal_page_first 14287
_journal_page_last 14294
_journal_paper_doi 10.1039/d4sc02842b
_journal_volume 15
_journal_year 2024
_chemical_formula_moiety 'C23 H28 O'
_chemical_formula_sum 'C23 H28 O'
_chemical_formula_weight 320.45
_chemical_name_systematic (S)-3-cyclopropyl-1-(2,3,4,5,6-pentamethylphenyl)-3-phenylpropan-1-one
_space_group_crystal_system orthorhombic
_space_group_IT_number 61
_space_group_name_Hall '-P 2ac 2ab'
_space_group_name_H-M_alt 'P b c a'
_atom_sites_solution_hydrogens geom
_atom_sites_solution_primary iterative
_audit_creation_date 2022-12-30
_audit_creation_method
;
Olex2 1.5
(compiled 2022.04.07 svn.rca3783a0 for OlexSys, GUI svn.r6498)
;
_audit_update_record
;
2023-01-20 deposited with the CCDC.	2024-08-05 downloaded from the CCDC.
;
_cell_angle_alpha 90
_cell_angle_beta 90
_cell_angle_gamma 90
_cell_formula_units_Z 8
_cell_length_a 16.63527(13)
_cell_length_b 10.05280(9)
_cell_length_c 21.90982(17)
_cell_measurement_reflns_used 27928
_cell_measurement_temperature 99.99(10)
_cell_measurement_theta_max 68.0660
_cell_measurement_theta_min 2.0010
_cell_volume 3664.00(5)
_computing_cell_refinement 'CrysAlisPro 1.171.42.58a (Rigaku OD, 2022)'
_computing_data_collection 'CrysAlisPro 1.171.42.58a (Rigaku OD, 2022)'
_computing_data_reduction 'CrysAlisPro 1.171.42.58a (Rigaku OD, 2022)'
_computing_molecular_graphics 'Olex2 1.5 (Dolomanov et al., 2009)'
_computing_publication_material 'Olex2 1.5 (Dolomanov et al., 2009)'
_computing_structure_refinement 'SHELXL 2018/3 (Sheldrick, 2015)'
_computing_structure_solution 'olex2.solve 1.5 (Bourhis et al., 2015)'
_diffrn_ambient_environment N~2~
_diffrn_ambient_temperature 99.99(10)
_diffrn_detector 'Hybrid Pixel Array Detector'
_diffrn_detector_area_resol_mean 10.0000
_diffrn_detector_type HyPix3000
_diffrn_measured_fraction_theta_full 0.999
_diffrn_measured_fraction_theta_max 0.992
_diffrn_measurement_details
;
List of Runs (angles in degrees, time in seconds):

  # Type    Start    End  Width  t~exp~   \w     \q     \k     \f   Frames
#--------------------------------------------------------------------------
  1  \w     14.00 109.00   0.50    0.20    --   40.33  77.00-150.00  190
  2  \w     17.00 108.00   0.50    0.20    --   40.33  64.00-180.00  182
  3  \w    100.00 167.00   0.50    0.50    --   96.67  87.00 -40.00  134
  4  \w    -35.00  24.00   0.50    0.20    --   40.33 -12.00-120.00  118
  5  \w    -26.00  47.00   0.50    0.20    --   40.33 -42.00 -31.00  146
  6  \w     24.00 107.00   0.50    0.20    --   40.33  42.00 121.00  166
  7  \w    105.00 170.00   0.50    0.50    --   96.67  96.00   0.00  130
  8  \w     73.00 165.00   0.50    0.50    --   96.67  68.00 -90.00  184
  9  \w     78.00 163.00   0.50    0.50    --   96.67  50.00-180.00  170
 10  \w     80.00 163.00   0.50    0.50    --   96.67  42.00-120.00  166
 11  \w     78.00 163.00   0.50    0.50    --   96.67  50.00  60.00  170
 12  \w     80.00 163.00   0.50    0.50    --   96.67  42.00 121.00  166
 13  \w     29.00  83.00   0.50    0.50    --   96.67 -68.00  90.00  108
 14  \w     29.00  68.00   0.50    0.50    --   96.67 -59.00   0.00   78
 15  \w     29.00  68.00   0.50    0.50    --   96.67 -59.00 -30.00   78
 16  \w     30.00  57.00   0.50    0.50    --   96.67 -50.00  90.00   54
 17  \w     29.00  68.00   0.50    0.50    --   96.67 -59.00 -90.00   78
 18  \w     30.00  57.00   0.50    0.50    --   96.67 -50.00 -90.00   54
 19  \w     30.00  57.00   0.50    0.50    --   96.67 -50.00-120.00   54
 20  \w     30.00  57.00   0.50    0.50    --   96.67 -50.00-180.00   54
 21  \w     29.00  83.00   0.50    0.50    --   96.67 -68.00-180.00  108
 22  \w     27.00 127.00   0.50    0.50    --   96.67 -87.00-158.00  200
 23  \w    -22.00  71.00   0.50    0.20    --   40.33 -87.00-158.00  186
 24  \w     41.00  99.00   0.50    0.20    --   40.33-138.00  60.00  116
 25  \w     44.00 127.00   0.50    0.50    --   96.67-145.00 120.00  166
 26  \w     26.00 108.00   0.50    0.50    --   96.67-104.00 111.00  164
 27  \w     18.00  79.00   0.50    0.20    --   40.33-104.00 111.00  122
 28  \w   -150.00 -66.00   0.50    0.50    --  -82.50 -42.00 -31.00  168
 29  \w   -109.00 -13.00   0.50    0.20    --  -40.33 -77.00  60.00  192
 30  \w   -109.00 -13.00   0.50    0.20    --  -40.33 -77.00  90.00  192
 31  \w   -109.00 -13.00   0.50    0.20    --  -40.33 -77.00   0.00  192
 32  \w   -109.00 -13.00   0.50    0.20    --  -40.33 -77.00 -60.00  192
 33  \w   -109.00 -13.00   0.50    0.20    --  -40.33 -77.00 -90.00  192
 34  \w   -109.00 -13.00   0.50    0.20    --  -40.33 -77.00-180.00  192
 35  \w   -107.00 -21.00   0.50    0.20    --  -40.33 -50.00-150.00  172
 36  \w   -106.00 -24.00   0.50    0.20    --  -40.33 -42.00 -31.00  164
 37  \w    -56.00 -16.00   0.50    0.50    --  -82.50  50.00 150.00   80
 38  \w    -47.00 -15.00   0.50    0.50    --  -82.50  42.00 121.00   64
 39  \w    -47.00  27.00   0.50    0.20    --  -40.33  42.00 121.00  148
 40  \w    -71.00  30.00   0.50    0.20    --  -40.33  87.00 -40.00  202
 41  \w   -113.00 -12.00   0.50    0.50    --  -82.50  87.00 -40.00  202
 42  \w    -78.00   4.00   0.50    0.20    --  -40.33 104.00-146.00  164
 43  \w    -82.00 -11.00   0.50    0.50    --  -82.50 104.00-146.00  142
;
_diffrn_measurement_device 'four-circle diffractometer'
_diffrn_measurement_device_type 'XtaLAB Synergy, Dualflex, HyPix3000'
_diffrn_measurement_method '\w scans'
_diffrn_orient_matrix_type 'CrysAlisPro convention (1999,Acta A55,543-557)'
_diffrn_orient_matrix_UB_11 -0.0133663000
_diffrn_orient_matrix_UB_12 -0.1405942000
_diffrn_orient_matrix_UB_13 0.0260046000
_diffrn_orient_matrix_UB_21 -0.0817336000
_diffrn_orient_matrix_UB_22 0.0442673000
_diffrn_orient_matrix_UB_23 0.0260980000
_diffrn_orient_matrix_UB_31 -0.0414871000
_diffrn_orient_matrix_UB_32 -0.0418961000
_diffrn_orient_matrix_UB_33 -0.0598753000
_diffrn_radiation_monochromator mirror
_diffrn_radiation_probe x-ray
_diffrn_radiation_type 'Cu K\a'
_diffrn_radiation_wavelength 1.54184
_diffrn_reflns_av_R_equivalents 0.1229
_diffrn_reflns_av_unetI/netI 0.0323
_diffrn_reflns_Laue_measured_fraction_full 0.999
_diffrn_reflns_Laue_measured_fraction_max 0.992
_diffrn_reflns_limit_h_max 20
_diffrn_reflns_limit_h_min -20
_diffrn_reflns_limit_k_max 12
_diffrn_reflns_limit_k_min -12
_diffrn_reflns_limit_l_max 25
_diffrn_reflns_limit_l_min -26
_diffrn_reflns_number 36854
_diffrn_reflns_point_group_measured_fraction_full 0.999
_diffrn_reflns_point_group_measured_fraction_max 0.992
_diffrn_reflns_theta_full 67.684
_diffrn_reflns_theta_max 68.407
_diffrn_reflns_theta_min 4.035
_diffrn_source 'micro-focus sealed X-ray tube'
_diffrn_source_type 'PhotonJet (Cu) X-ray Source'
_exptl_absorpt_coefficient_mu 0.522
_exptl_absorpt_correction_T_max 1.00000
_exptl_absorpt_correction_T_min 0.80475
_exptl_absorpt_correction_type multi-scan
_exptl_absorpt_process_details
;
CrysAlisPro 1.171.42.58a (Rigaku Oxford Diffraction, 2022)
Empirical absorption correction using spherical harmonics,
implemented in SCALE3 ABSPACK scaling algorithm.
;
_exptl_crystal_colour 'clear whiteish colourless'
_exptl_crystal_colour_lustre clear
_exptl_crystal_colour_modifier whiteish
_exptl_crystal_colour_primary colourless
_exptl_crystal_density_diffrn 1.162
_exptl_crystal_description block
_exptl_crystal_F_000 1392
_exptl_crystal_preparation 'Hexane in DCM'
_exptl_crystal_recrystallization_method 'not needed'
_exptl_crystal_size_max 0.002
_exptl_crystal_size_mid 0.002
_exptl_crystal_size_min 0.001
_refine_diff_density_max 0.326
_refine_diff_density_min -0.249
_refine_diff_density_rms 0.044
_refine_ls_extinction_coef 0.00090(14)
_refine_ls_extinction_expression Fc^*^=kFc[1+0.001xFc^2^\l^3^/sin(2\q)]^-1/4^
_refine_ls_extinction_method 'SHELXL-2018/3 (Sheldrick 2018)'
_refine_ls_goodness_of_fit_ref 1.050
_refine_ls_hydrogen_treatment constr
_refine_ls_matrix_type full
_refine_ls_number_parameters 223
_refine_ls_number_reflns 3335
_refine_ls_number_restraints 0
_refine_ls_restrained_S_all 1.050
_refine_ls_R_factor_all 0.0474
_refine_ls_R_factor_gt 0.0458
_refine_ls_shift/su_max 0.000
_refine_ls_shift/su_mean 0.000
_refine_ls_structure_factor_coef Fsqd
_refine_ls_weighting_details 'w=1/[\s^2^(Fo^2^)+(0.0647P)^2^+1.7312P] where P=(Fo^2^+2Fc^2^)/3'
_refine_ls_weighting_scheme calc
_refine_ls_wR_factor_gt 0.1261
_refine_ls_wR_factor_ref 0.1277
_reflns_Friedel_coverage 0.000
_reflns_number_gt 3154
_reflns_number_total 3335
_reflns_threshold_expression 'I > 2\s(I)'
_cod_data_source_file d4sc02842b2.cif
_cod_data_source_block ksk-kcpdt_auto
_cod_depositor_comments 'Adding full bibliography for 1572257--1572260.cif.'
_cod_database_code 1572260
_shelx_shelxl_version_number 2018/3
_chemical_oxdiff_formula 'C H O'
_chemical_oxdiff_usercomment 100K
_shelx_space_group_comment
;
The symmetry employed for this shelxl refinement is uniquely defined
by the following loop, which should always be used as a source of
symmetry information in preference to the above space-group names.
They are only intended as comments.
;
_olex2_refinement_description
;
1. Fixed Uiso
 At 1.2 times of:
  All C(H) groups, All C(H,H) groups
 At 1.5 times of:
  All C(H,H,H) groups
2.a Ternary CH refined with riding coordinates:
 C17(H17), C9(H9)
2.b Secondary CH2 refined with riding coordinates:
 C18(H18a,H18b), C19(H19a,H19b), C8(H8a,H8b)
2.c Aromatic/amide H refined with riding coordinates:
 C12(H12), C16(H16), C15(H15), C13(H13), C14(H14)
2.d Idealised Me refined as rotating group:
 C20(H20a,H20b,H20c), C22(H22a,H22b,H22c), C23(H23a,H23b,H23c), C21(H21a,H21b,
 H21c), C24(H24a,H24b,H24c)
;
_olex2_exptl_crystal_mounting_method 'not needed'
_olex2_submission_original_sample_id 'KSK KC PDT_auto'
_olex2_submission_special_instructions 'No special instructions were received'
_oxdiff_exptl_absorpt_empirical_details
;
Empirical correction (ABSPACK) includes:
- Absorption correction using spherical harmonics
- Frame scaling
;
_oxdiff_exptl_absorpt_empirical_full_max 1.310
_oxdiff_exptl_absorpt_empirical_full_min 0.705

loop_
_space_group_symop_operation_xyz
'x, y, z'
'-x+1/2, -y, z+1/2'
'x+1/2, -y+1/2, -z'
'-x, y+1/2, -z+1/2'
'-x, -y, -z'
'x-1/2, y, -z-1/2'
'-x-1/2, y-1/2, z'
'x, -y-1/2, z-1/2'

loop_
_atom_site_label
_atom_site_type_symbol
_atom_site_fract_x
_atom_site_fract_y
_atom_site_fract_z
_atom_site_U_iso_or_equiv
_atom_site_adp_type
_atom_site_occupancy
_atom_site_site_symmetry_order
_atom_site_calc_flag
_atom_site_refinement_flags_posn
_atom_site_refinement_flags_adp
_atom_site_refinement_flags_occupancy
_atom_site_disorder_assembly
_atom_site_disorder_group
O10 O 0.04435(6) 0.14186(10) 0.13916(5) 0.0295(3) Uani 1 1 d . . . . .
C2 C 0.19354(8) -0.04331(14) 0.09390(6) 0.0238(3) Uani 1 1 d . . . . .
C5 C 0.10454(9) -0.20834(14) 0.01467(6) 0.0256(3) Uani 1 1 d . . . . .
C20 C 0.24007(9) 0.04998(15) 0.13499(7) 0.0293(3) Uani 1 1 d . . . . .
H20A H 0.202394 0.103121 0.159239 0.044 Uiso 1 1 calc R U . . .
H20B H 0.273375 0.109172 0.110015 0.044 Uiso 1 1 calc R U . . .
H20C H 0.274571 -0.001912 0.162327 0.044 Uiso 1 1 calc R U . . .
C1 C 0.10936(8) -0.04951(13) 0.09730(6) 0.0223(3) Uani 1 1 d . . . . .
C12 C -0.12533(9) -0.13818(14) 0.25417(6) 0.0271(3) Uani 1 1 d . . . . .
H12 H -0.096913 -0.193523 0.281914 0.033 Uiso 1 1 calc R U . . .
C18 C -0.01611(9) 0.06193(15) 0.36752(7) 0.0292(3) Uani 1 1 d . . . . .
H18A H -0.031949 0.016216 0.405694 0.035 Uiso 1 1 calc R U . . .
H18B H -0.049464 0.140024 0.356726 0.035 Uiso 1 1 calc R U . . .
C22 C -0.02677(8) -0.12867(15) 0.06131(7) 0.0289(3) Uani 1 1 d . . . . .
H22A H -0.048697 -0.088091 0.024206 0.043 Uiso 1 1 calc R U . . .
H22B H -0.043823 -0.077052 0.096978 0.043 Uiso 1 1 calc R U . . .
H22C H -0.046620 -0.220100 0.064998 0.043 Uiso 1 1 calc R U . . .
C4 C 0.18892(9) -0.20673(14) 0.01214(6) 0.0259(3) Uani 1 1 d . . . . .
C16 C -0.13334(9) 0.05821(16) 0.19305(7) 0.0312(3) Uani 1 1 d . . . . .
H16 H -0.110523 0.138828 0.178503 0.037 Uiso 1 1 calc R U . . .
C11 C -0.08963(8) -0.02137(14) 0.23319(6) 0.0244(3) Uani 1 1 d . . . . .
C19 C 0.07209(8) 0.06676(15) 0.35191(7) 0.0286(3) Uani 1 1 d . . . . .
H19A H 0.092718 0.147704 0.331478 0.034 Uiso 1 1 calc R U . . .
H19B H 0.110239 0.023858 0.380461 0.034 Uiso 1 1 calc R U . . .
C3 C 0.23309(8) -0.12387(14) 0.05132(6) 0.0265(3) Uani 1 1 d . . . . .
C7 C 0.06662(8) 0.02763(14) 0.14648(6) 0.0237(3) Uani 1 1 d . . . . .
C23 C 0.05659(10) -0.29469(17) -0.02852(7) 0.0351(4) Uani 1 1 d . . . . .
H23A H 0.076350 -0.282168 -0.070263 0.053 Uiso 1 1 calc R U . . .
H23B H -0.000284 -0.269638 -0.026485 0.053 Uiso 1 1 calc R U . . .
H23C H 0.062604 -0.388247 -0.016810 0.053 Uiso 1 1 calc R U . . .
C6 C 0.06430(8) -0.12985(13) 0.05783(6) 0.0232(3) Uani 1 1 d . . . . .
C17 C 0.01598(8) -0.02177(15) 0.31635(6) 0.0260(3) Uani 1 1 d . . . . .
H17 H 0.020357 -0.119321 0.324650 0.031 Uiso 1 1 calc R U . . .
C15 C -0.20989(9) 0.02129(16) 0.17397(7) 0.0325(4) Uani 1 1 d . . . . .
H15 H -0.238736 0.076579 0.146456 0.039 Uiso 1 1 calc R U . . .
C21 C 0.32397(9) -0.12328(19) 0.04843(8) 0.0391(4) Uani 1 1 d . . . . .
H21A H 0.341291 -0.098047 0.007272 0.059 Uiso 1 1 calc R U . . .
H21B H 0.344371 -0.212281 0.058089 0.059 Uiso 1 1 calc R U . . .
H21C H 0.345114 -0.059147 0.078040 0.059 Uiso 1 1 calc R U . . .
C13 C -0.20183(9) -0.17490(15) 0.23514(7) 0.0296(3) Uani 1 1 d . . . . .
H13 H -0.225150 -0.254962 0.249877 0.036 Uiso 1 1 calc R U . . .
C8 C 0.05696(8) -0.04426(14) 0.20672(6) 0.0260(3) Uani 1 1 d . . . . .
H8A H 0.110007 -0.047390 0.227150 0.031 Uiso 1 1 calc R U . . .
H8B H 0.040652 -0.137131 0.198194 0.031 Uiso 1 1 calc R U . . .
C9 C -0.00441(8) 0.01702(14) 0.25147(6) 0.0247(3) Uani 1 1 d . . . . .
H9 H 0.000100 0.115985 0.248349 0.030 Uiso 1 1 calc R U . . .
C24 C 0.23323(10) -0.29486(17) -0.03279(7) 0.0367(4) Uani 1 1 d . . . . .
H24A H 0.194271 -0.345619 -0.056941 0.055 Uiso 1 1 calc R U . . .
H24B H 0.268194 -0.356398 -0.010461 0.055 Uiso 1 1 calc R U . . .
H24C H 0.265884 -0.239536 -0.060029 0.055 Uiso 1 1 calc R U . . .
C14 C -0.24428(9) -0.09546(16) 0.19482(6) 0.0296(3) Uani 1 1 d . . . . .
H14 H -0.296467 -0.120864 0.181613 0.036 Uiso 1 1 calc R U . . .

loop_
_atom_site_aniso_label
_atom_site_aniso_U_11
_atom_site_aniso_U_22
_atom_site_aniso_U_33
_atom_site_aniso_U_23
_atom_site_aniso_U_13
_atom_site_aniso_U_12
O10 0.0315(5) 0.0253(5) 0.0316(5) 0.0021(4) -0.0007(4) 0.0024(4)
C2 0.0220(7) 0.0266(7) 0.0228(7) 0.0063(5) -0.0025(5) -0.0020(5)
C5 0.0293(7) 0.0273(7) 0.0203(6) 0.0046(5) -0.0041(5) 0.0014(6)
C20 0.0243(7) 0.0339(8) 0.0295(7) 0.0028(6) -0.0038(6) -0.0045(6)
C1 0.0214(6) 0.0241(7) 0.0215(6) 0.0047(5) -0.0007(5) 0.0002(5)
C12 0.0288(7) 0.0269(7) 0.0257(7) -0.0012(6) -0.0013(6) 0.0045(6)
C18 0.0269(7) 0.0333(8) 0.0274(7) -0.0012(6) 0.0039(6) -0.0013(6)
C22 0.0228(7) 0.0326(8) 0.0315(7) 0.0027(6) -0.0039(6) -0.0017(6)
C4 0.0288(7) 0.0279(7) 0.0211(7) 0.0057(5) 0.0020(5) 0.0024(6)
C16 0.0260(7) 0.0311(8) 0.0365(8) 0.0063(6) 0.0022(6) 0.0035(6)
C11 0.0235(7) 0.0272(7) 0.0224(7) -0.0034(5) 0.0031(5) 0.0054(5)
C19 0.0242(7) 0.0334(8) 0.0282(7) -0.0007(6) 0.0018(6) -0.0033(6)
C3 0.0218(7) 0.0307(8) 0.0269(7) 0.0070(6) 0.0013(5) 0.0016(5)
C7 0.0177(6) 0.0268(7) 0.0264(7) 0.0000(5) -0.0031(5) -0.0026(5)
C23 0.0369(8) 0.0384(9) 0.0301(8) -0.0054(7) -0.0080(6) 0.0024(7)
C6 0.0223(7) 0.0251(7) 0.0221(6) 0.0051(5) -0.0033(5) -0.0003(5)
C17 0.0241(7) 0.0271(7) 0.0267(7) 0.0007(6) 0.0012(5) 0.0001(5)
C15 0.0265(7) 0.0371(8) 0.0340(8) 0.0055(6) -0.0026(6) 0.0073(6)
C21 0.0233(7) 0.0491(10) 0.0449(9) -0.0026(8) 0.0030(7) 0.0009(7)
C13 0.0316(8) 0.0268(7) 0.0304(7) -0.0011(6) 0.0015(6) -0.0010(6)
C8 0.0233(7) 0.0287(7) 0.0260(7) 0.0018(6) 0.0018(5) 0.0047(6)
C9 0.0242(7) 0.0244(7) 0.0257(7) 0.0002(5) 0.0026(5) 0.0023(5)
C24 0.0396(9) 0.0406(9) 0.0299(8) -0.0017(7) 0.0068(6) 0.0041(7)
C14 0.0240(7) 0.0362(8) 0.0286(7) -0.0054(6) 0.0000(6) 0.0023(6)

loop_
_atom_type_symbol
_atom_type_description
_atom_type_scat_dispersion_real
_atom_type_scat_dispersion_imag
_atom_type_scat_source
C C 0.0181 0.0091 'International Tables Vol C Tables 4.2.6.8 and 6.1.1.4'
H H 0.0000 0.0000 'International Tables Vol C Tables 4.2.6.8 and 6.1.1.4'
O O 0.0492 0.0322 'International Tables Vol C Tables 4.2.6.8 and 6.1.1.4'

loop_
_geom_angle_atom_site_label_1
_geom_angle_atom_site_label_2
_geom_angle_atom_site_label_3
_geom_angle
_geom_angle_site_symmetry_1
_geom_angle_site_symmetry_3
_geom_angle_publ_flag
C1 C2 C20 120.41(12) . . ?
C3 C2 C20 120.98(12) . . ?
C3 C2 C1 118.60(12) . . ?
C4 C5 C23 120.60(13) . . ?
C6 C5 C4 119.82(13) . . ?
C6 C5 C23 119.58(13) . . ?
C2 C20 H20A 109.5 . . ?
C2 C20 H20B 109.5 . . ?
C2 C20 H20C 109.5 . . ?
H20A C20 H20B 109.5 . . ?
H20A C20 H20C 109.5 . . ?
H20B C20 H20C 109.5 . . ?
C2 C1 C7 119.09(12) . . ?
C6 C1 C2 121.78(13) . . ?
C6 C1 C7 119.08(12) . . ?
C11 C12 H12 119.5 . . ?
C13 C12 H12 119.5 . . ?
C13 C12 C11 121.01(13) . . ?
H18A C18 H18B 114.9 . . ?
C19 C18 H18A 117.8 . . ?
C19 C18 H18B 117.8 . . ?
C17 C18 H18A 117.8 . . ?
C17 C18 H18B 117.8 . . ?
C17 C18 C19 60.14(9) . . ?
H22A C22 H22B 109.5 . . ?
H22A C22 H22C 109.5 . . ?
H22B C22 H22C 109.5 . . ?
C6 C22 H22A 109.5 . . ?
C6 C22 H22B 109.5 . . ?
C6 C22 H22C 109.5 . . ?
C5 C4 C24 120.32(13) . . ?
C3 C4 C5 120.37(13) . . ?
C3 C4 C24 119.31(13) . . ?
C11 C16 H16 119.5 . . ?
C15 C16 H16 119.5 . . ?
C15 C16 C11 120.95(14) . . ?
C12 C11 C9 121.56(12) . . ?
C16 C11 C12 117.99(13) . . ?
C16 C11 C9 120.42(13) . . ?
C18 C19 H19A 117.8 . . ?
C18 C19 H19B 117.8 . . ?
H19A C19 H19B 114.9 . . ?
C17 C19 C18 59.69(9) . . ?
C17 C19 H19A 117.8 . . ?
C17 C19 H19B 117.8 . . ?
C2 C3 C4 120.33(12) . . ?
C2 C3 C21 119.69(13) . . ?
C4 C3 C21 119.97(13) . . ?
O10 C7 C1 122.36(12) . . ?
O10 C7 C8 122.22(13) . . ?
C1 C7 C8 115.36(11) . . ?
C5 C23 H23A 109.5 . . ?
C5 C23 H23B 109.5 . . ?
C5 C23 H23C 109.5 . . ?
H23A C23 H23B 109.5 . . ?
H23A C23 H23C 109.5 . . ?
H23B C23 H23C 109.5 . . ?
C5 C6 C22 121.01(12) . . ?
C1 C6 C5 119.05(12) . . ?
C1 C6 C22 119.93(12) . . ?
C18 C17 C19 60.18(9) . . ?
C18 C17 H17 116.1 . . ?
C18 C17 C9 118.55(12) . . ?
C19 C17 H17 116.1 . . ?
C19 C17 C9 118.20(12) . . ?
C9 C17 H17 116.1 . . ?
C16 C15 H15 119.8 . . ?
C14 C15 C16 120.39(14) . . ?
C14 C15 H15 119.8 . . ?
C3 C21 H21A 109.5 . . ?
C3 C21 H21B 109.5 . . ?
C3 C21 H21C 109.5 . . ?
H21A C21 H21B 109.5 . . ?
H21A C21 H21C 109.5 . . ?
H21B C21 H21C 109.5 . . ?
C12 C13 H13 119.8 . . ?
C14 C13 C12 120.37(14) . . ?
C14 C13 H13 119.8 . . ?
C7 C8 H8A 108.4 . . ?
C7 C8 H8B 108.4 . . ?
C7 C8 C9 115.70(11) . . ?
H8A C8 H8B 107.4 . . ?
C9 C8 H8A 108.4 . . ?
C9 C8 H8B 108.4 . . ?
C11 C9 C8 110.33(11) . . ?
C11 C9 H9 107.7 . . ?
C17 C9 C11 112.99(12) . . ?
C17 C9 C8 110.23(11) . . ?
C17 C9 H9 107.7 . . ?
C8 C9 H9 107.7 . . ?
C4 C24 H24A 109.5 . . ?
C4 C24 H24B 109.5 . . ?
C4 C24 H24C 109.5 . . ?
H24A C24 H24B 109.5 . . ?
H24A C24 H24C 109.5 . . ?
H24B C24 H24C 109.5 . . ?
C15 C14 C13 119.28(14) . . ?
C15 C14 H14 120.4 . . ?
C13 C14 H14 120.4 . . ?

loop_
_geom_bond_atom_site_label_1
_geom_bond_atom_site_label_2
_geom_bond_distance
_geom_bond_site_symmetry_2
_geom_bond_publ_flag
O10 C7 1.2173(17) . ?
C2 C20 1.5130(19) . ?
C2 C1 1.4038(19) . ?
C2 C3 1.400(2) . ?
C5 C4 1.405(2) . ?
C5 C23 1.512(2) . ?
C5 C6 1.402(2) . ?
C20 H20A 0.9800 . ?
C20 H20B 0.9800 . ?
C20 H20C 0.9800 . ?
C1 C7 1.5059(19) . ?
C1 C6 1.4007(19) . ?
C12 H12 0.9500 . ?
C12 C11 1.394(2) . ?
C12 C13 1.389(2) . ?
C18 H18A 0.9900 . ?
C18 H18B 0.9900 . ?
C18 C19 1.5074(19) . ?
C18 C17 1.500(2) . ?
C22 H22A 0.9800 . ?
C22 H22B 0.9800 . ?
C22 H22C 0.9800 . ?
C22 C6 1.5170(18) . ?
C4 C3 1.404(2) . ?
C4 C24 1.516(2) . ?
C16 H16 0.9500 . ?
C16 C11 1.394(2) . ?
C16 C15 1.391(2) . ?
C11 C9 1.5228(19) . ?
C19 H19A 0.9900 . ?
C19 H19B 0.9900 . ?
C19 C17 1.507(2) . ?
C3 C21 1.5132(19) . ?
C7 C8 1.5133(19) . ?
C23 H23A 0.9800 . ?
C23 H23B 0.9800 . ?
C23 H23C 0.9800 . ?
C17 H17 1.0000 . ?
C17 C9 1.5126(19) . ?
C15 H15 0.9500 . ?
C15 C14 1.383(2) . ?
C21 H21A 0.9800 . ?
C21 H21B 0.9800 . ?
C21 H21C 0.9800 . ?
C13 H13 0.9500 . ?
C13 C14 1.385(2) . ?
C8 H8A 0.9900 . ?
C8 H8B 0.9900 . ?
C8 C9 1.5438(19) . ?
C9 H9 1.0000 . ?
C24 H24A 0.9800 . ?
C24 H24B 0.9800 . ?
C24 H24C 0.9800 . ?
C14 H14 0.9500 . ?

loop_
_geom_torsion_atom_site_label_1
_geom_torsion_atom_site_label_2
_geom_torsion_atom_site_label_3
_geom_torsion_atom_site_label_4
_geom_torsion
_geom_torsion_site_symmetry_1
_geom_torsion_site_symmetry_2
_geom_torsion_site_symmetry_3
_geom_torsion_site_symmetry_4
_geom_torsion_publ_flag
O10 C7 C8 C9 17.96(19) . . . . ?
C2 C1 C7 O10 89.58(16) . . . . ?
C2 C1 C7 C8 -87.48(15) . . . . ?
C2 C1 C6 C5 1.41(19) . . . . ?
C2 C1 C6 C22 -177.25(12) . . . . ?
C5 C4 C3 C2 0.9(2) . . . . ?
C5 C4 C3 C21 179.75(13) . . . . ?
C20 C2 C1 C7 -5.98(19) . . . . ?
C20 C2 C1 C6 176.75(12) . . . . ?
C20 C2 C3 C4 -177.91(13) . . . . ?
C20 C2 C3 C21 3.2(2) . . . . ?
C1 C2 C3 C4 1.34(19) . . . . ?
C1 C2 C3 C21 -177.54(13) . . . . ?
C1 C7 C8 C9 -164.98(12) . . . . ?
C12 C11 C9 C17 -35.82(18) . . . . ?
C12 C11 C9 C8 88.08(15) . . . . ?
C12 C13 C14 C15 -0.4(2) . . . . ?
C18 C19 C17 C9 108.53(14) . . . . ?
C18 C17 C9 C11 -77.19(16) . . . . ?
C18 C17 C9 C8 158.85(12) . . . . ?
C4 C5 C6 C1 0.85(19) . . . . ?
C4 C5 C6 C22 179.50(12) . . . . ?
C16 C11 C9 C17 146.29(13) . . . . ?
C16 C11 C9 C8 -89.81(15) . . . . ?
C16 C15 C14 C13 0.3(2) . . . . ?
C11 C12 C13 C14 -0.1(2) . . . . ?
C11 C16 C15 C14 0.3(2) . . . . ?
C19 C18 C17 C9 -107.94(14) . . . . ?
C19 C17 C9 C11 -146.66(12) . . . . ?
C19 C17 C9 C8 89.38(15) . . . . ?
C3 C2 C1 C7 174.77(12) . . . . ?
C3 C2 C1 C6 -2.50(19) . . . . ?
C7 C1 C6 C5 -175.86(12) . . . . ?
C7 C1 C6 C22 5.48(18) . . . . ?
C7 C8 C9 C11 79.07(15) . . . . ?
C7 C8 C9 C17 -155.45(12) . . . . ?
C23 C5 C4 C3 178.41(13) . . . . ?
C23 C5 C4 C24 -1.8(2) . . . . ?
C23 C5 C6 C1 -179.53(12) . . . . ?
C23 C5 C6 C22 -0.9(2) . . . . ?
C6 C5 C4 C3 -2.0(2) . . . . ?
C6 C5 C4 C24 177.80(13) . . . . ?
C6 C1 C7 O10 -93.08(16) . . . . ?
C6 C1 C7 C8 89.86(15) . . . . ?
C15 C16 C11 C12 -0.7(2) . . . . ?
C15 C16 C11 C9 177.22(13) . . . . ?
C13 C12 C11 C16 0.7(2) . . . . ?
C13 C12 C11 C9 -177.27(13) . . . . ?
C24 C4 C3 C2 -178.91(13) . . . . ?
C24 C4 C3 C21 0.0(2) . . . . ?
